data_2238649
loop_
_publ_author_name
'Clegg, Oliver R.'
'Harding, Lindsay P.'
'Miller, John W.'
'Rice, Craig R.'

_publ_section_title
;
 Tricarbonylchlorido(6',7'-dihydro-5'<i>H</i>-spiro[cyclohexane-1,6'-dipyrido[3,2-<i>d</i>:2',3'-<i>f</i>][1,3]diazepine]-\k^2^<i>N</i>^1^,<i>N</i>^11^)rhenium(I)
;
_journal_issue 10
_journal_name_full 'Acta Crystallographica Section E'
_journal_page_first m527
_journal_paper_doi 10.1107/S1600536813024288
_journal_volume 69
_journal_year 2013
_chemical_formula_iupac '[Re Cl (C16 H18 N4) (C O)3]'
_chemical_formula_moiety 'C19 H18 Cl N4 O3 Re'
_chemical_formula_sum 'C19 H18 Cl N4 O3 Re'
_chemical_formula_weight 572.02
_chemical_name_systematic
Tricarbonylchlorido(6',7'-dihydro-5'<i>H</i>-spiro[cyclohexane-1,6'-dipyrido[3,2-<i>d</i>:2',3'-<i>f</i>][1,3]diazepine]-\k^2^<i>N</i>^1^,<i>N</i>^11^)rhenium(I)
_space_group_IT_number 14
_symmetry_cell_setting monoclinic
_symmetry_space_group_name_Hall '-P 2ybc'
_symmetry_space_group_name_H-M 'P 1 21/c 1'
_atom_sites_solution_hydrogens geom
_atom_sites_solution_primary direct
_atom_sites_solution_secondary difmap
_audit_creation_method SHELXL-97
_cell_angle_alpha 90.00
_cell_angle_beta 97.0660(10)
_cell_angle_gamma 90.00
_cell_formula_units_Z 4
_cell_length_a 12.6794(6)
_cell_length_b 11.9040(6)
_cell_length_c 12.7732(6)
_cell_measurement_reflns_used 6672
_cell_measurement_temperature 150(2)
_cell_measurement_theta_max 30.15
_cell_measurement_theta_min 2.35
_cell_volume 1913.29(16)
_computing_cell_refinement 'SAINT (Bruker, 2009)'
_computing_data_collection 'APEX2 (Bruker, 2009)'
_computing_data_reduction 'SAINT (Bruker, 2009)'
_computing_molecular_graphics 'OLEX2 (Dolomanov <i>et al.</i>, 2009)'
_computing_publication_material 'OLEX2 (Dolomanov <i>et al.</i>, 2009)'
_computing_structure_refinement 'SHELXL97 (Sheldrick, 2008)'
_computing_structure_solution 'SHELXS97 (Sheldrick, 2008)'
_diffrn_ambient_temperature 150(2)
_diffrn_measured_fraction_theta_full 1.000
_diffrn_measured_fraction_theta_max 1.000
_diffrn_measurement_device_type 'Bruker APEXII CCD'
_diffrn_measurement_method '\f and \w scans'
_diffrn_radiation_monochromator graphite
_diffrn_radiation_source 'fine-focus sealed tube'
_diffrn_radiation_type MoK\a
_diffrn_radiation_wavelength 0.71073
_diffrn_reflns_av_R_equivalents 0.0392
_diffrn_reflns_av_sigmaI/netI 0.0377
_diffrn_reflns_limit_h_max 17
_diffrn_reflns_limit_h_min -17
_diffrn_reflns_limit_k_max 16
_diffrn_reflns_limit_k_min -16
_diffrn_reflns_limit_l_max 17
_diffrn_reflns_limit_l_min -17
_diffrn_reflns_number 22579
_diffrn_reflns_theta_full 30.03
_diffrn_reflns_theta_max 30.03
_diffrn_reflns_theta_min 2.35
_exptl_absorpt_coefficient_mu 6.519
_exptl_absorpt_correction_T_max 0.8284
_exptl_absorpt_correction_T_min 0.5617
_exptl_absorpt_correction_type multi-scan
_exptl_absorpt_process_details '(SADABS; Bruker, 2009)'
_exptl_crystal_colour yellow
_exptl_crystal_density_diffrn 1.986
_exptl_crystal_density_method 'not measured'
_exptl_crystal_description block
_exptl_crystal_F_000 1104
_exptl_crystal_size_max 0.10
_exptl_crystal_size_mid 0.10
_exptl_crystal_size_min 0.03
_refine_diff_density_max 1.075
_refine_diff_density_min -0.735
_refine_ls_extinction_method none
_refine_ls_goodness_of_fit_ref 1.044
_refine_ls_hydrogen_treatment mixed
_refine_ls_matrix_type full
_refine_ls_number_parameters 259
_refine_ls_number_reflns 5590
_refine_ls_number_restraints 2
_refine_ls_restrained_S_all 1.044
_refine_ls_R_factor_all 0.0408
_refine_ls_R_factor_gt 0.0265
_refine_ls_shift/su_max 0.002
_refine_ls_shift/su_mean 0.000
_refine_ls_structure_factor_coef Fsqd
_refine_ls_weighting_details 'calc w=1/[\s^2^(Fo^2^)+(0.0164P)^2^+1.9168P] where P=(Fo^2^+2Fc^2^)/3'
_refine_ls_weighting_scheme calc
_refine_ls_wR_factor_gt 0.0479
_refine_ls_wR_factor_ref 0.0509
_reflns_number_gt 4543
_reflns_number_total 5590
_reflns_threshold_expression I>2\s(I)
_cod_data_source_file lh5645.cif
_cod_data_source_block I
_cod_original_sg_symbol_H-M 'P 21/c'
_cod_database_code 2238649

loop_
_symmetry_equiv_pos_as_xyz
'x, y, z'
'-x, y+1/2, -z+1/2'
'-x, -y, -z'
'x, -y-1/2, z-1/2'

loop_
_atom_site_type_symbol
_atom_site_label
_atom_site_fract_x
_atom_site_fract_y
_atom_site_fract_z
_atom_site_U_iso_or_equiv
_atom_site_adp_type
_atom_site_calc_flag
_atom_site_refinement_flags
_atom_site_occupancy
_atom_site_symmetry_multiplicity
Re Re1 0.209524(11) 0.453951(10) 0.250974(9) 0.01842(4) Uani d . 1 1
Cl Cl1 0.33970(7) 0.60427(7) 0.21693(7) 0.02644(18) Uani d . 1 1
N N1 0.3302(2) 0.4016(2) 0.37600(19) 0.0185(5) Uani d . 1 1
N N2 0.1863(2) 0.5567(2) 0.38525(19) 0.0199(5) Uani d . 1 1
N N3 0.3158(2) 0.6174(2) 0.6529(2) 0.0215(6) Uani d D 1 1
N N4 0.4188(2) 0.4503(3) 0.6590(2) 0.0310(7) Uani d D 1 1
O O1 0.0385(2) 0.5624(2) 0.09147(18) 0.0306(6) Uani d . 1 1
O O2 0.2669(3) 0.3038(2) 0.0706(2) 0.0477(8) Uani d . 1 1
O O3 0.0489(2) 0.2781(2) 0.3017(2) 0.0387(7) Uani d . 1 1
C C1 0.1030(3) 0.5197(3) 0.1503(2) 0.0226(7) Uani d . 1 1
C C2 0.2461(3) 0.3609(3) 0.1381(3) 0.0286(8) Uani d . 1 1
C C3 0.1102(3) 0.3443(3) 0.2834(2) 0.0255(7) Uani d . 1 1
C C4 0.3337(2) 0.4527(3) 0.4731(2) 0.0189(6) Uani d . 1 1
C C5 0.4093(3) 0.4144(3) 0.5566(2) 0.0209(7) Uani d . 1 1
C C6 0.4833(3) 0.3319(3) 0.5338(3) 0.0227(7) Uani d . 1 1
H H6 0.5368 0.3080 0.5878 0.027 Uiso calc R 1 1
C C7 0.4792(3) 0.2859(3) 0.4357(3) 0.0255(7) Uani d . 1 1
H H7 0.5293 0.2307 0.4206 0.031 Uiso calc R 1 1
C C8 0.4001(3) 0.3219(3) 0.3585(3) 0.0229(7) Uani d . 1 1
H H8 0.3954 0.2887 0.2905 0.027 Uiso calc R 1 1
C C9 0.2552(2) 0.5444(3) 0.4760(2) 0.0175(6) Uani d . 1 1
C C10 0.2467(3) 0.6191(3) 0.5607(2) 0.0195(6) Uani d . 1 1
C C11 0.1681(3) 0.7017(3) 0.5486(3) 0.0268(8) Uani d . 1 1
H H11 0.1617 0.7523 0.6050 0.032 Uiso calc R 1 1
C C12 0.1001(3) 0.7113(3) 0.4572(3) 0.0309(8) Uani d . 1 1
H H12 0.0465 0.7675 0.4495 0.037 Uiso calc R 1 1
C C13 0.1117(3) 0.6367(3) 0.3764(3) 0.0273(8) Uani d . 1 1
H H13 0.0651 0.6425 0.3125 0.033 Uiso calc R 1 1
C C14 0.3416(3) 0.5122(3) 0.7096(2) 0.0234(7) Uani d . 1 1
C C15 0.2419(3) 0.4398(3) 0.7144(3) 0.0296(8) Uani d . 1 1
H H15A 0.2073 0.4253 0.6419 0.036 Uiso calc R 1 1
H H15B 0.2628 0.3665 0.7474 0.036 Uiso calc R 1 1
C C16 0.1653(4) 0.4967(4) 0.7762(3) 0.0432(10) Uani d . 1 1
H H16A 0.1025 0.4480 0.7792 0.052 Uiso calc R 1 1
H H16B 0.1411 0.5678 0.7410 0.052 Uiso calc R 1 1
C C17 0.2176(4) 0.5216(4) 0.8886(3) 0.0514(13) Uani d . 1 1
H H17A 0.1662 0.5610 0.9281 0.062 Uiso calc R 1 1
H H17B 0.2374 0.4500 0.9254 0.062 Uiso calc R 1 1
C C18 0.3166(4) 0.5941(4) 0.8870(3) 0.0401(10) Uani d . 1 1
H H18A 0.2956 0.6691 0.8580 0.048 Uiso calc R 1 1
H H18B 0.3516 0.6044 0.9600 0.048 Uiso calc R 1 1
C C19 0.3935(3) 0.5414(3) 0.8214(3) 0.0335(8) Uani d . 1 1
H H19A 0.4228 0.4720 0.8567 0.040 Uiso calc R 1 1
H H19B 0.4534 0.5937 0.8165 0.040 Uiso calc R 1 1
H H3 0.305(3) 0.678(2) 0.691(3) 0.040 Uiso d D 1 1
H H4 0.479(2) 0.433(3) 0.699(3) 0.040 Uiso d D 1 1

loop_
_atom_site_aniso_label
_atom_site_aniso_U_11
_atom_site_aniso_U_22
_atom_site_aniso_U_33
_atom_site_aniso_U_12
_atom_site_aniso_U_13
_atom_site_aniso_U_23
Re1 0.01938(6) 0.01328(6) 0.02209(6) 0.00027(6) 0.00050(4) -0.00139(5)
Cl1 0.0213(4) 0.0212(4) 0.0355(4) -0.0005(3) -0.0016(3) 0.0099(3)
N1 0.0202(14) 0.0109(13) 0.0243(12) -0.0002(11) 0.0020(11) 0.0016(10)
N2 0.0188(13) 0.0153(13) 0.0243(12) 0.0019(12) -0.0032(10) -0.0022(10)
N3 0.0240(15) 0.0139(14) 0.0251(13) -0.0009(12) -0.0037(12) -0.0009(10)
N4 0.0241(16) 0.0336(17) 0.0322(14) 0.0131(15) -0.0091(12) -0.0073(14)
O1 0.0313(14) 0.0297(14) 0.0285(12) 0.0044(12) -0.0052(11) -0.0035(10)
O2 0.073(2) 0.0393(17) 0.0327(14) 0.0243(16) 0.0140(15) -0.0042(12)
O3 0.0384(17) 0.0295(15) 0.0479(15) -0.0119(13) 0.0033(13) -0.0002(12)
C1 0.0260(18) 0.0169(17) 0.0252(15) -0.0050(14) 0.0042(14) -0.0069(12)
C2 0.035(2) 0.0219(18) 0.0287(16) 0.0060(17) 0.0044(15) 0.0051(14)
C3 0.029(2) 0.0202(18) 0.0258(15) 0.0002(15) -0.0018(14) -0.0042(13)
C4 0.0164(14) 0.0124(14) 0.0272(14) -0.0039(14) -0.0005(12) -0.0013(12)
C5 0.0183(16) 0.0157(15) 0.0281(15) -0.0021(13) 0.0002(13) -0.0006(12)
C6 0.0153(16) 0.0156(16) 0.0362(17) 0.0022(13) -0.0008(14) 0.0016(12)
C7 0.0216(18) 0.0154(16) 0.0402(18) 0.0034(14) 0.0072(15) 0.0018(13)
C8 0.0234(18) 0.0146(16) 0.0308(16) 0.0033(14) 0.0045(14) -0.0009(12)
C9 0.0186(15) 0.0122(14) 0.0209(12) -0.0008(14) -0.0013(11) 0.0017(12)
C10 0.0196(16) 0.0116(15) 0.0262(14) -0.0005(13) -0.0024(13) 0.0003(11)
C11 0.029(2) 0.0181(17) 0.0319(16) 0.0064(15) -0.0016(15) -0.0077(13)
C12 0.033(2) 0.0236(19) 0.0348(18) 0.0124(17) -0.0033(16) -0.0046(14)
C13 0.0263(19) 0.0232(18) 0.0300(16) 0.0091(16) -0.0061(14) -0.0033(14)
C14 0.0254(18) 0.0201(17) 0.0227(14) 0.0045(14) -0.0052(13) -0.0018(12)
C15 0.040(2) 0.0168(18) 0.0308(16) -0.0015(16) -0.0001(16) 0.0025(13)
C16 0.043(3) 0.039(2) 0.049(2) -0.009(2) 0.012(2) -0.0029(19)
C17 0.071(4) 0.045(3) 0.042(2) -0.001(2) 0.022(2) -0.0035(19)
C18 0.048(3) 0.040(2) 0.0311(19) -0.001(2) -0.0006(18) -0.0039(16)
C19 0.037(2) 0.033(2) 0.0267(15) 0.0077(19) -0.0094(15) -0.0033(15)

loop_
_atom_type_symbol
_atom_type_description
_atom_type_scat_dispersion_real
_atom_type_scat_dispersion_imag
_atom_type_scat_source
C C 0.0033 0.0016 'International Tables Vol C Tables 4.2.6.8 and 6.1.1.4'
H H 0.0000 0.0000 'International Tables Vol C Tables 4.2.6.8 and 6.1.1.4'
N N 0.0061 0.0033 'International Tables Vol C Tables 4.2.6.8 and 6.1.1.4'
O O 0.0106 0.0060 'International Tables Vol C Tables 4.2.6.8 and 6.1.1.4'
Cl Cl 0.1484 0.1585 'International Tables Vol C Tables 4.2.6.8 and 6.1.1.4'
Re Re -1.0185 7.2310 'International Tables Vol C Tables 4.2.6.8 and 6.1.1.4'

loop_
_geom_angle_atom_site_label_1
_geom_angle_atom_site_label_2
_geom_angle_atom_site_label_3
_geom_angle
C3 Re1 C1 89.74(14)
C3 Re1 C2 89.72(15)
C1 Re1 C2 86.96(14)
C3 Re1 N2 93.30(12)
C1 Re1 N2 98.55(11)
C2 Re1 N2 173.72(13)
C3 Re1 N1 93.94(12)
C1 Re1 N1 172.11(11)
C2 Re1 N1 100.02(13)
N2 Re1 N1 74.30(10)
C3 Re1 Cl1 176.99(10)
C1 Re1 Cl1 90.96(10)
C2 Re1 Cl1 93.23(12)
N2 Re1 Cl1 83.70(8)
N1 Re1 Cl1 85.01(7)
C8 N1 C4 121.0(3)
C8 N1 Re1 120.3(2)
C4 N1 Re1 118.6(2)
C13 N2 C9 121.2(3)
C13 N2 Re1 120.1(2)
C9 N2 Re1 118.5(2)
C10 N3 C14 121.0(3)
C10 N3 H3 110(3)
C14 N3 H3 117(3)
C5 N4 C14 127.2(3)
C5 N4 H4 116(3)
C14 N4 H4 116(3)
O1 C1 Re1 177.8(3)
O2 C2 Re1 178.9(4)
O3 C3 Re1 179.0(3)
N1 C4 C5 118.6(3)
N1 C4 C9 113.6(3)
C5 C4 C9 127.8(3)
N4 C5 C6 115.6(3)
N4 C5 C4 126.2(3)
C6 C5 C4 118.2(3)
C7 C6 C5 121.2(3)
C7 C6 H6 119.4
C5 C6 H6 119.4
C6 C7 C8 118.2(3)
C6 C7 H7 120.9
C8 C7 H7 120.9
N1 C8 C7 122.5(3)
N1 C8 H8 118.7
C7 C8 H8 118.7
N2 C9 C10 118.7(3)
N2 C9 C4 114.7(3)
C10 C9 C4 126.6(3)
N3 C10 C11 118.4(3)
N3 C10 C9 122.9(3)
C11 C10 C9 118.6(3)
C12 C11 C10 121.3(3)
C12 C11 H11 119.4
C10 C11 H11 119.4
C11 C12 C13 118.0(3)
C11 C12 H12 121.0
C13 C12 H12 121.0
N2 C13 C12 122.2(3)
N2 C13 H13 118.9
C12 C13 H13 118.9
N4 C14 N3 109.8(3)
N4 C14 C19 107.2(3)
N3 C14 C19 108.1(3)
N4 C14 C15 109.8(3)
N3 C14 C15 111.4(3)
C19 C14 C15 110.5(3)
C16 C15 C14 111.1(3)
C16 C15 H15A 109.4
C14 C15 H15A 109.4
C16 C15 H15B 109.4
C14 C15 H15B 109.4
H15A C15 H15B 108.0
C15 C16 C17 110.5(4)
C15 C16 H16A 109.6
C17 C16 H16A 109.6
C15 C16 H16B 109.6
C17 C16 H16B 109.6
H16A C16 H16B 108.1
C18 C17 C16 111.0(3)
C18 C17 H17A 109.4
C16 C17 H17A 109.4
C18 C17 H17B 109.4
C16 C17 H17B 109.4
H17A C17 H17B 108.0
C19 C18 C17 111.3(3)
C19 C18 H18A 109.4
C17 C18 H18A 109.4
C19 C18 H18B 109.4
C17 C18 H18B 109.4
H18A C18 H18B 108.0
C18 C19 C14 112.4(3)
C18 C19 H19A 109.1
C14 C19 H19A 109.1
C18 C19 H19B 109.1
C14 C19 H19B 109.1
H19A C19 H19B 107.9

loop_
_geom_bond_atom_site_label_1
_geom_bond_atom_site_label_2
_geom_bond_distance
Re1 C3 1.895(4)
Re1 C1 1.914(3)
Re1 C2 1.919(4)
Re1 N2 2.156(3)
Re1 N1 2.163(3)
Re1 Cl1 2.5083(9)
N1 C8 1.335(4)
N1 C4 1.377(4)
N2 C13 1.338(4)
N2 C9 1.370(4)
N3 C10 1.378(4)
N3 C14 1.464(4)
N3 H3 0.895(18)
N4 C5 1.367(4)
N4 C14 1.440(5)
N4 H4 0.895(19)
O1 C1 1.158(4)
O2 C2 1.154(4)
O3 C3 1.151(4)
C4 C5 1.418(4)
C4 C9 1.482(4)
C5 C6 1.413(5)
C6 C7 1.362(5)
C6 H6 0.9500
C7 C8 1.386(5)
C7 H7 0.9500
C8 H8 0.9500
C9 C10 1.414(4)
C10 C11 1.395(5)
C11 C12 1.368(5)
C11 H11 0.9500
C12 C13 1.383(5)
C12 H12 0.9500
C13 H13 0.9500
C14 C19 1.537(4)
C14 C15 1.538(5)
C15 C16 1.488(6)
C15 H15A 0.9900
C15 H15B 0.9900
C16 C17 1.534(6)
C16 H16A 0.9900
C16 H16B 0.9900
C17 C18 1.526(6)
C17 H17A 0.9900
C17 H17B 0.9900
C18 C19 1.500(5)
C18 H18A 0.9900
C18 H18B 0.9900
C19 H19A 0.9900
C19 H19B 0.9900

loop_
_geom_hbond_atom_site_label_D
_geom_hbond_atom_site_label_H
_geom_hbond_atom_site_label_A
_geom_hbond_site_symmetry_A
_geom_hbond_distance_DH
_geom_hbond_distance_HA
_geom_hbond_distance_DA
_geom_hbond_angle_DHA
_geom_hbond_publ_flag
N3 H3 Cl1 4_576 0.89(3) 2.64(2) 3.417(3) 146(3) yes
N4 H4 Cl1 3_666 0.89(3) 2.46(3) 3.334(3) 171(3) yes
